data_2005596
loop_
_publ_author_name
'Tuzi, A.'
'Panunzi, B.'

_publ_contact_author
;
    prof. Angela Tuzi
    Dipartimento di Chimica
    Universit\'a di Napoli "Federico II"
    Via Mezzocannone 4
    80134 Napoli
    Italy
;
_publ_section_title Dicyano(2,9-dimethyl-1,10-phenanthroline-<i>N</i>,<i>N</i>')(\h^2^-ethene)platinum(II)
_journal_issue 11
_journal_name_full 'Acta Crystallographica Section C'
_journal_page_first 2745
_journal_page_last 2747
_journal_paper_doi 10.1107/S0108270196009651
_journal_volume 52
_journal_year 1996
_chemical_formula_iupac '[Pt (C N)2 (C2 H4) (C14 H12 N2)]'
_chemical_formula_moiety 'C18 H16 N4 Pt1'
_chemical_formula_sum 'C18 H16 N4 Pt'
_chemical_formula_weight 483.45
_chemical_name_systematic
;
Pt(2,9-dimethyl-1,10-phenantroline)(CN)~2~(ethylene)
;
_space_group_crystal_system monoclinic
_space_group_IT_number 15
_space_group_name_Hall '-C 2yc'
_space_group_name_H-M_alt 'C 1 2/c 1'
_audit_creation_method 'by hand from output files of SDP package'
_cell_angle_alpha 90.
_cell_angle_beta 109.70(1)
_cell_angle_gamma 90.
_cell_formula_units_Z 4
_cell_length_a 15.265(3)
_cell_length_b 11.115(2)
_cell_length_c 10.178(2)
_cell_measurement_reflns_used 25
_cell_measurement_temperature 295
_cell_measurement_theta_max 11.21
_cell_measurement_theta_min 9.52
_cell_volume 1625.8(5)
_computing_cell_refinement 'SDP (Enraf-Nonius, 1985)'
_computing_data_collection 'CAD-4 (Enraf-Nonius, 1988)'
_computing_data_reduction SDP
_computing_molecular_graphics 'ORTEPII (Johnson, 1976)'
_computing_structure_refinement SDP
_computing_structure_solution 'Patterson function of MULTAN11/82 (Main et al., 1982)'
_diffrn_ambient_temperature 295
_diffrn_measurement_device 'Enraf-Nonius CAD-4 diffractometer'
_diffrn_measurement_method \w/\q
_diffrn_radiation_monochromator graphite
_diffrn_radiation_source 'X-ray tube'
_diffrn_radiation_type 'Mo K\a'
_diffrn_radiation_wavelength 0.71073
_diffrn_reflns_av_R_equivalents 0.017
_diffrn_reflns_limit_h_max 20
_diffrn_reflns_limit_h_min -20
_diffrn_reflns_limit_k_max 14
_diffrn_reflns_limit_k_min 0
_diffrn_reflns_limit_l_max 13
_diffrn_reflns_limit_l_min 0
_diffrn_reflns_number 1791
_diffrn_reflns_theta_max 28
_diffrn_standards_decay_% 0.1
_diffrn_standards_interval_time 120
_diffrn_standards_number 1
_exptl_absorpt_coefficient_mu 8.72
_exptl_absorpt_correction_T_max 0.320
_exptl_absorpt_correction_T_min 0.253
_exptl_absorpt_correction_type 'refdelf DIFABS(Walker & Stuart 1983)'
_exptl_crystal_colour 'pale orange'
_exptl_crystal_density_diffrn 1.975
_exptl_crystal_density_meas 1.87
_exptl_crystal_density_method 'flotation in aqueous K~2~HgI~4~ solution'
_exptl_crystal_description prism
_exptl_crystal_size_max 0.25
_exptl_crystal_size_mid 0.13
_exptl_crystal_size_min 0.05
_refine_diff_density_max 0.24
_refine_diff_density_min 0.22
_refine_ls_extinction_coef '2.3219 x 10^-7^'
_refine_ls_extinction_method 'Stout & Jensen (1989)'
_refine_ls_goodness_of_fit_obs 1.093
_refine_ls_hydrogen_treatment 'H atoms riding'
_refine_ls_matrix_type full
_refine_ls_number_parameters 106
_refine_ls_number_reflns 1458
_refine_ls_R_factor_all 0.026
_refine_ls_R_factor_obs 0.019
_refine_ls_shift/esd_max 0.01
_refine_ls_structure_factor_coef F
_refine_ls_weighting_details 'w = 4F~o~^2^/[\s^2^(F~o~^2^)+ (0.04F~o~^2^)^2^]'
_refine_ls_weighting_scheme calc
_refine_ls_wR_factor_obs 0.028
_reflns_number_observed 1462
_reflns_number_total 1606
_reflns_observed_criterion I>3.0\s(I)
_cod_data_source_file cf1071.cif
_cod_data_source_block pan
_cod_depositor_comments
;
 Changing the space group from '-P 2yc' to '-C 2yc' after consulting the
 original publication. All related space group information was changed
 accordingly.

 Antanas Vaitkus,
 2017-07-05

 Adding the _atom_site_type_symbol data item.

 Antanas Vaitkus,
 2017-01-28

The following automatic conversions were performed:

'_refine_ls_weighting_scheme' value 'calc w =
4F~o~^2^/[\s^2^(F~o~^2^)+ (0.04F~o~^2^)^2^]' was changed to 'calc'.
New tag '_refine_ls_weighting_details' was created. The value of the
new tag was set to 'w = 4F~o~^2^/[\s^2^(F~o~^2^)+ (0.04F~o~^2^)^2^]'.

Automatic conversion script
Id: cif_fix_values 3143 2015-03-26 13:38:13Z robertas 
;
_cod_original_cell_volume 1626(7)
_cod_original_sg_symbol_H-M 'C 2/c'
_cod_original_formula_sum 'C18 H16 N4 Pt1'
_cod_database_code 2005596

loop_
_space_group_symop_id
_space_group_symop_operation_xyz
1 x,y,z
2 -x,y,-z+1/2
3 -x,-y,-z
4 x,-y,z+1/2
5 x+1/2,y+1/2,z
6 -x+1/2,y+1/2,-z+1/2
7 -x+1/2,-y+1/2,-z
8 x+1/2,-y+1/2,z+1/2

loop_
_atom_site_aniso_label
_atom_site_aniso_U_11
_atom_site_aniso_U_22
_atom_site_aniso_U_33
_atom_site_aniso_U_12
_atom_site_aniso_U_13
_atom_site_aniso_U_23
Pt1 0.04800(10) 0.02260(10) 0.02820(10) 0. 0.00680(10) 0.
N1 0.046(2) 0.027(2) 0.0300(10) -0.0010(10) 0.0070(10) 0.0010(10)
N2 0.063(2) 0.055(3) 0.051(2) 0.009(2) 0.013(2) 0.004(2)
C1 0.045(2) 0.037(2) 0.035(2) 0.002(2) 0.0110(10) 0.004(2)
C2 0.053(2) 0.045(2) 0.045(2) 0.003(2) 0.009(2) 0.010(2)
C3 0.053(2) 0.044(2) 0.050(2) 0.004(2) 0.009(2) 0.008(2)
C4 0.053(2) 0.034(2) 0.037(2) 0.005(2) 0.0120(10) 0.005(2)
C5 0.051(2) 0.025(2) 0.0300(10) 0.000(2) 0.0140(10) 0.0000(10)
C6 0.071(3) 0.025(2) 0.059(2) 0.004(2) 0.023(2) 0.007(2)
C7 0.058(2) 0.048(2) 0.037(2) 0.001(2) 0.001(2) -0.004(2)
C8 0.052(2) 0.031(2) 0.032(2) 0.003(2) 0.008(2) 0.0000(10)
C9 0.079(3) 0.020(2) 0.043(2) -0.008(2) 0.014(2) -0.003(2)

loop_
_atom_site_label
_atom_site_type_symbol
_atom_site_fract_x
_atom_site_fract_y
_atom_site_fract_z
_atom_site_U_iso_or_equiv
_atom_site_thermal_displace_type
Pt1 Pt 0.500 0.16560(2) 0.750 0.0353(1) Uani
N1 N 0.4358(3) 0.3232(3) 0.6199(4) 0.037(1) Uani
N2 N 0.6587(4) 0.1591(3) 0.6188(5) 0.060(1) Uani
C1 C 0.3727(3) 0.3200(3) 0.4914(5) 0.041(1) Uani
C2 C 0.3361(3) 0.4300(4) 0.4214(5) 0.051(1) Uani
C3 C 0.3626(3) 0.5377(4) 0.4818(5) 0.052(1) Uani
C4 C 0.4315(3) 0.5440(4) 0.6169(4) 0.044(1) Uani
C5 C 0.4662(3) 0.4339(3) 0.6837(4) 0.037(1) Uani
C6 C 0.4668(4) 0.6519(3) 0.6855(6) 0.054(1) Uani
C7 C 0.3432(4) 0.2025(5) 0.4233(5) 0.052(1) Uani
C8 C 0.6009(3) 0.1619(3) 0.6648(5) 0.041(1) Uani
C9 C 0.4645(4) -0.0122(3) 0.6820(5) 0.051(1) Uani
HC2 H 0.2858 0.4265 0.3172 0.051 Uiso
HC3 H 0.3318 0.6191 0.4280 0.052 Uiso
H1C7 H 0.3048 0.1525 0.4800 0.052 Uiso
H2C7 H 0.4048 0.1507 0.4247 0.052 Uiso
H3C7 H 0.2979 0.2167 0.3147 0.052 Uiso
HC6 H 0.4408 0.7365 0.6352 0.054 Uiso
H1C9 H 0.4795 -0.0273 0.5840 0.051 Uiso
H2C9 H 0.3955 -0.0283 0.6660 0.051 Uiso

loop_
_atom_type_symbol
_atom_type_scat_source
Pt International_Tables_Vol_IV_Table_2.2B
N International_Tables_Vol_IV_TABLE_2.2B
C International_Tables_Vol_IV_TABLE_2.2B
H International_Tables_Vol_IV_TABLE_2.2B

loop_
_geom_angle_atom_site_label_1
_geom_angle_atom_site_label_2
_geom_angle_atom_site_label_3
_geom_angle_site_symmetry_1
_geom_angle_site_symmetry_3
_geom_angle
_geom_angle_publ_flag
N1 Pt1 C8 . . 90.4(2) yes
N1 Pt1 C9 . . 122.2(2) yes
N1 Pt1 N1 . 2_656 75.50(10) yes
N1 Pt1 C8 . 2_656 91.50(10) no
N1 Pt1 C9 . 2_656 162.20(10) no
C8 Pt1 C9 . . 89.3(2) yes
C8 Pt1 N1 . 2_656 91.40(10) no
C8 Pt1 C8 . 2_656 177.60(10) yes
C8 Pt1 C9 . 2_656 88.50(10) no
C9 Pt1 N1 . 2_656 162.30(10) no
C9 Pt1 C8 . 2_656 88.4(2) no
C9 Pt1 C9 . 2_656 40.10(10) yes
N1 Pt1 C8 2_656 2_656 90.4000 no
N1 Pt1 C9 2_656 2_656 122.2000 no
C8 Pt1 C9 2_656 2_656 89.3000 no
Pt1 N1 C1 . . 126.2(2) no
Pt1 N1 C5 . . 114.1(3) no
C1 N1 C5 . . 119.6(3) no
N1 C1 C2 . . 119.7(4) no
N1 C1 C7 . . 119.2(4) no
C2 C1 C7 . . 121.1(4) no
C1 C2 C3 . . 121.7(4) no
C2 C3 C4 . . 119.8(4) no
C3 C4 C5 . . 117.2(4) no
C3 C4 C6 . . 123.9(4) no
C5 C4 C6 . . 118.9(4) no
N1 C5 C4 . . 121.9(3) no
N1 C5 C5 . 2_656 118.1(3) no
C4 C5 C5 . 2_656 120.0(3) no
C4 C6 C6 . 2_656 121.1(3) no
Pt1 C8 N2 . . 178.9(4) yes
Pt1 C9 C9 . 2_656 70.0(2) yes

loop_
_geom_bond_atom_site_label_1
_geom_bond_atom_site_label_2
_geom_bond_site_symmetry_2
_geom_bond_distance
_geom_bond_publ_flag
Pt1 N1 . 2.215(3) yes
Pt1 C8 . 2.007(5) yes
Pt1 C9 . 2.103(4) yes
N1 C1 . 1.338(6) yes
N1 C5 . 1.396(5) yes
N2 C8 . 1.130(7) yes
C1 C2 . 1.431(6) yes
C1 C7 . 1.476(6) yes
C2 C3 . 1.343(7) yes
C3 C4 . 1.423(6) yes
C4 C5 . 1.412(6) yes
C4 C6 . 1.401(6) yes
C5 C5 2_656 1.397(4) yes
C6 C6 2_656 1.363(6) yes
C9 C9 2_656 1.441(5) yes
